data_7250635
loop_
_publ_author_name
'Chong, Qingdian'
'He, Lei'
'Yang, Yawen'
'Ye, Qiong'

_publ_section_title
;
 Ferroelasticity induced by metal substitution in one-dimensional hybrid
 perovskites
;
_journal_issue 20
_journal_name_full CrystEngComm
_journal_page_first 3320
_journal_page_last 3325
_journal_paper_doi 10.1039/D5CE00239G
_journal_volume 27
_journal_year 2025
_chemical_formula_moiety 'Br4 Sb, 1(C3 H5 N2 S)'
_chemical_formula_sum 'C3 H5 Br4 N2 S Sb'
_chemical_formula_weight 542.54
_space_group_crystal_system monoclinic
_space_group_IT_number 15
_space_group_name_Hall '-C 2yc'
_space_group_name_H-M_alt 'C 1 2/c 1'
_atom_sites_solution_hydrogens mixed
_audit_creation_date 2025-02-09
_audit_creation_method
;
Olex2 1.5-alpha
(compiled 2023.08.24 svn.re1ec1418 for OlexSys, GUI svn.r6817)
;
_audit_update_record
;
2025-03-03 deposited with the CCDC.	2025-04-15 downloaded from the CCDC.
;
_cell_angle_alpha 90
_cell_angle_beta 120.686(6)
_cell_angle_gamma 90
_cell_formula_units_Z 4
_cell_length_a 13.5885(9)
_cell_length_b 13.4694(10)
_cell_length_c 7.5873(5)
_cell_measurement_reflns_used 1771
_cell_measurement_temperature 387.9(3)
_cell_measurement_theta_max 29.1600
_cell_measurement_theta_min 3.0120
_cell_volume 1194.25(16)
_computing_cell_refinement 'CrysAlisPro 1.171.41.108a (Rigaku OD, 2021)'
_computing_data_collection 'CrysAlisPro 1.171.41.108a (Rigaku OD, 2021)'
_computing_data_reduction 'CrysAlisPro 1.171.41.108a (Rigaku OD, 2021)'
_computing_molecular_graphics 'Olex2 1.5-alpha (Dolomanov et al., 2009)'
_computing_publication_material 'Olex2 1.5-alpha (Dolomanov et al., 2009)'
_computing_structure_refinement 'SHELXL 2018/3 (Sheldrick, 2015)'
_computing_structure_solution 'SHELXT 2018/2 (Sheldrick, 2018)'
_diffrn_ambient_environment air
_diffrn_ambient_temperature 387.9(3)
_diffrn_detector 'Hybrid Pixel Array Detector'
_diffrn_detector_area_resol_mean 10.0000
_diffrn_detector_type HyPix
_diffrn_measured_fraction_theta_full 0.996
_diffrn_measured_fraction_theta_max 0.794
_diffrn_measurement_details
;
List of Runs (angles in degrees, time in seconds):

  # Type    Start    End  Width  t~exp~   \w     \q     \k     \f   Frames
#--------------------------------------------------------------------------
  1  \w    -15.00  11.00   0.50    5.90    --    5.04 -99.00-180.00   52
  2  \w    -62.00  71.00   0.50    5.90    --    5.04   0.00  60.00  266
  3  \w     -6.00  21.00   0.50    5.90    --   -5.19 -99.00 150.00   54
;
_diffrn_measurement_device 'four-circle diffractometer'
_diffrn_measurement_device_type 'XtaLAB Synergy R, DW system, HyPix'
_diffrn_measurement_method '\w scans'
_diffrn_orient_matrix_type 'CrysAlisPro convention (1999,Acta A55,543-557)'
_diffrn_orient_matrix_UB_11 -0.0821796000
_diffrn_orient_matrix_UB_12 0.0022080000
_diffrn_orient_matrix_UB_13 -0.0318310000
_diffrn_orient_matrix_UB_21 -0.0117891000
_diffrn_orient_matrix_UB_22 -0.0516393000
_diffrn_orient_matrix_UB_23 0.0083794000
_diffrn_orient_matrix_UB_31 -0.0432043000
_diffrn_orient_matrix_UB_32 0.0100391000
_diffrn_orient_matrix_UB_33 0.0510359000
_diffrn_radiation_monochromator mirror
_diffrn_radiation_probe x-ray
_diffrn_radiation_type 'Mo K\a'
_diffrn_radiation_wavelength 0.71073
_diffrn_reflns_av_R_equivalents 0.0366
_diffrn_reflns_av_unetI/netI 0.0445
_diffrn_reflns_Laue_measured_fraction_full 0.996
_diffrn_reflns_Laue_measured_fraction_max 0.794
_diffrn_reflns_limit_h_max 19
_diffrn_reflns_limit_h_min -17
_diffrn_reflns_limit_k_max 13
_diffrn_reflns_limit_k_min -17
_diffrn_reflns_limit_l_max 9
_diffrn_reflns_limit_l_min -10
_diffrn_reflns_number 3691
_diffrn_reflns_point_group_measured_fraction_full 0.996
_diffrn_reflns_point_group_measured_fraction_max 0.794
_diffrn_reflns_theta_full 25.242
_diffrn_reflns_theta_max 30.813
_diffrn_reflns_theta_min 3.025
_diffrn_source 'Rotating-anode X-ray tube'
_diffrn_source_type 'Rigaku (Mo) X-ray Source'
_diffrn_standards_number 0
_exptl_absorpt_coefficient_mu 15.819
_exptl_absorpt_correction_T_max 1.00000
_exptl_absorpt_correction_T_min 0.31823
_exptl_absorpt_correction_type multi-scan
_exptl_absorpt_process_details
;
CrysAlisPro 1.171.41.108a (Rigaku Oxford Diffraction, 2021)
Empirical absorption correction using spherical harmonics,
implemented in SCALE3 ABSPACK scaling algorithm.
;
_exptl_crystal_colour colourless
_exptl_crystal_colour_primary colourless
_exptl_crystal_density_diffrn 3.017
_exptl_crystal_density_method 'not measured'
_exptl_crystal_description block
_exptl_crystal_F_000 976
_exptl_crystal_size_max 0.13
_exptl_crystal_size_mid 0.12
_exptl_crystal_size_min 0.1
_refine_diff_density_max 0.570
_refine_diff_density_min -0.744
_refine_diff_density_rms 0.105
_refine_ls_extinction_method none
_refine_ls_goodness_of_fit_ref 1.008
_refine_ls_hydrogen_treatment constr
_refine_ls_matrix_type full
_refine_ls_number_parameters 154
_refine_ls_number_reflns 1491
_refine_ls_number_restraints 218
_refine_ls_restrained_S_all 0.978
_refine_ls_R_factor_all 0.0593
_refine_ls_R_factor_gt 0.0361
_refine_ls_shift/su_max 0.000
_refine_ls_shift/su_mean 0.000
_refine_ls_structure_factor_coef Fsqd
_refine_ls_weighting_details 'w=1/[\s^2^(Fo^2^)+(0.0595P)^2^] where P=(Fo^2^+2Fc^2^)/3'
_refine_ls_weighting_scheme calc
_refine_ls_wR_factor_gt 0.0958
_refine_ls_wR_factor_ref 0.1047
_reflns_Friedel_coverage 0.000
_reflns_number_gt 1023
_reflns_number_total 1491
_reflns_threshold_expression 'I > 2\s(I)'
_cod_data_source_file d5ce00239g4.cif
_cod_data_source_block a
_cod_database_code 7250635
_shelx_shelxl_version_number 2018/3
_shelx_space_group_comment
;
The symmetry employed for this shelxl refinement is uniquely defined
by the following loop, which should always be used as a source of
symmetry information in preference to the above space-group names.
They are only intended as comments.
;
_shelx_estimated_absorpt_t_max 0.301
_shelx_estimated_absorpt_t_min 0.233
_reflns_odcompleteness_completeness 99.69
_reflns_odcompleteness_iscentric 1
_reflns_odcompleteness_theta 26.32
_olex2_refinement_description
;
1. Restrained distances
 N2-C1
 1.43 with sigma of 0.01
 S1-C1 = S1-C3
 1.76 with sigma of 0.01
 C2-C3
 1.34 with sigma of 0.01
 N1-C1
 1.29 with sigma of 0.01
 N1-C2
 1.4 with sigma of 0.01
 N1-S1
 2.652 with sigma of 0.02
 N1-N2
 2.357 with sigma of 0.02
 S1-N2
 2.768 with sigma of 0.02
 C1-C2
 2.357 with sigma of 0.02
2. Restrained planarity
 C1, C2, C3, N1, N2, S1
 with sigma of 0.1
 S1, C3, C2, C1, N2, N1
 with sigma of 0.1
 N1A, C3A, S1A, C2A, C1A, N2A
 with sigma of 0.1
3. Uiso/Uaniso restraints and constraints
All non-hydrogen atoms have similar U: within 2A with sigma of 0.02 and sigma
for terminal atoms of 0.04 within 2A
S1A \\sim C3A \\sim C2A \\sim C1A \\sim N1A \\sim N2A \\sim C1 \\sim C3 \\sim
S1 \\sim C2 \\sim N1 \\sim N2: within 2A with sigma of 0.01 and sigma for
terminal atoms of 0.02 within 2A
4. Same fragment restrains
{N2A, C1A, N1A, C2A, C3A, S1A} sigma for 1-2: 0.02, 1-3: 0.02
as in
{N2, C1, N1, C2, C3, S1}
5. Others
 Sof(Br2A)=Sof(Br1A)=1-FVAR(1)
 Sof(Br1)=Sof(Br2)=FVAR(1)
 Sof(N2A)=Sof(H2AA)=Sof(H2AB)=Sof(C1A)=Sof(N1A)=Sof(H1A)=Sof(C2A)=Sof(H2AC)=
 Sof(C3A)=Sof(H3A)=Sof(S1A)=0.5*(1-FVAR(3))
 Sof(N2)=Sof(H2A)=Sof(H2B)=Sof(C1)=Sof(N1)=Sof(H1)=Sof(C2)=Sof(H2)=Sof(C3)=
 Sof(H3)=Sof(S1)=0.5*FVAR(3)
6.a Rotating group:
 N2(H2A,H2B), N2A(H2AA,H2AB)
6.b Aromatic/amide H refined with riding coordinates:
 N1(H1), C2(H2), C3(H3), N1A(H1A), C2A(H2AC), C3A(H3A)
;
_olex2_submission_special_instructions 'No special instructions were received'
_oxdiff_exptl_absorpt_empirical_details
;
Empirical correction (ABSPACK) includes:
- Absorption correction using spherical harmonics
- Frame scaling
;
_oxdiff_exptl_absorpt_empirical_full_max 3.654
_oxdiff_exptl_absorpt_empirical_full_min 0.450

loop_
_space_group_symop_operation_xyz
'x, y, z'
'-x, y, -z+1/2'
'x+1/2, y+1/2, z'
'-x+1/2, y+1/2, -z+1/2'
'-x, -y, -z'
'x, -y, z-1/2'
'-x+1/2, -y+1/2, -z'
'x+1/2, -y+1/2, z-1/2'

loop_
_atom_site_label
_atom_site_type_symbol
_atom_site_fract_x
_atom_site_fract_y
_atom_site_fract_z
_atom_site_U_iso_or_equiv
_atom_site_adp_type
_atom_site_occupancy
_atom_site_site_symmetry_order
_atom_site_calc_flag
_atom_site_refinement_flags_posn
_atom_site_refinement_flags_adp
_atom_site_refinement_flags_occupancy
_atom_site_disorder_assembly
_atom_site_disorder_group
Sb1 Sb 0.500000 0.91658(4) 0.250000 0.0648(2) Uani 1 2 d S T P . .
Br2A Br 0.3705(8) 0.8972(8) -0.1838(7) 0.0798(14) Uani 0.39(2) 1 d . U P A 2
Br1A Br 0.3573(9) 0.8076(11) 0.2805(13) 0.1148(19) Uani 0.39(2) 1 d . U P A 2
N2 N -0.1612(15) 1.1593(13) -0.290(4) 0.107(7) Uani 0.269(5) 1 d D U P B -1
H2A H -0.228264 1.128214 -0.377669 0.128 Uiso 0.269(5) 1 d R U P B -1
H2B H -0.159553 1.161835 -0.170310 0.128 Uiso 0.269(5) 1 d R U P B -1
C1 C -0.0628(13) 1.1145(9) -0.270(4) 0.088(4) Uani 0.269(5) 1 d D U P B -1
N1 N 0.0279(14) 1.1587(10) -0.242(4) 0.091(4) Uani 0.269(5) 1 d D U P B -1
H1 H 0.036833 1.222079 -0.237991 0.110 Uiso 0.269(5) 1 calc R U P B -1
C2 C 0.1111(16) 1.0884(16) -0.221(4) 0.093(4) Uani 0.269(5) 1 d D U P B -1
H2 H 0.182672 1.107815 -0.196445 0.112 Uiso 0.269(5) 1 calc R U P B -1
C3 C 0.0813(15) 0.9932(18) -0.237(4) 0.087(4) Uani 0.269(5) 1 d D U P B -1
H3 H 0.126856 0.939639 -0.227697 0.105 Uiso 0.269(5) 1 calc R U P B -1
S1 S -0.0574(8) 0.9853(6) -0.2780(15) 0.087(2) Uani 0.269(5) 1 d D U P B -1
Br1 Br 0.3805(6) 0.7746(6) 0.2770(8) 0.1120(13) Uani 0.61(2) 1 d . U P A 1
Br2 Br 0.3454(5) 0.9312(8) -0.1760(4) 0.0862(12) Uani 0.61(2) 1 d . U P A 1
N2A N 0.1237(19) 1.1945(18) -0.224(5) 0.103(6) Uani 0.231(5) 1 d D U P B -2
H2AA H 0.085466 1.233150 -0.332267 0.124 Uiso 0.231(5) 1 d R U P B -2
H2AB H 0.144301 1.231816 -0.113547 0.124 Uiso 0.231(5) 1 d R U P B -2
C1A C 0.064(2) 1.1104(16) -0.228(5) 0.089(4) Uani 0.231(5) 1 d D U P B -2
N1A N 0.099(2) 1.0200(16) -0.200(4) 0.086(4) Uani 0.231(5) 1 d D U P B -2
H1A H 0.165704 1.000695 -0.171678 0.103 Uiso 0.231(5) 1 calc R U P B -2
C2A C 0.010(3) 0.9572(15) -0.222(5) 0.091(4) Uani 0.231(5) 1 d D U P B -2
H2AC H 0.020410 0.888972 -0.203112 0.109 Uiso 0.231(5) 1 calc R U P B -2
C3A C -0.090(3) 0.9992(17) -0.271(5) 0.087(5) Uani 0.231(5) 1 d D U P B -2
H3A H -0.154742 0.966230 -0.292352 0.104 Uiso 0.231(5) 1 calc R U P B -2
S1A S -0.0763(10) 1.1260(8) -0.2897(18) 0.089(2) Uani 0.231(5) 1 d D U P B -2

loop_
_atom_site_aniso_label
_atom_site_aniso_U_11
_atom_site_aniso_U_22
_atom_site_aniso_U_33
_atom_site_aniso_U_23
_atom_site_aniso_U_13
_atom_site_aniso_U_12
Sb1 0.0646(3) 0.0743(3) 0.0543(3) 0.000 0.0295(2) 0.000
Br2A 0.0760(18) 0.084(3) 0.0701(11) 0.0027(13) 0.0305(11) -0.0142(16)
Br1A 0.132(3) 0.100(4) 0.130(2) 0.014(3) 0.081(2) -0.033(3)
N2 0.098(11) 0.096(11) 0.112(11) -0.012(10) 0.043(10) 0.003(10)
C1 0.082(6) 0.102(5) 0.088(5) 0.000(5) 0.048(5) 0.001(5)
N1 0.083(7) 0.104(6) 0.089(5) -0.002(6) 0.045(6) 0.000(5)
C2 0.087(7) 0.107(6) 0.087(6) -0.006(6) 0.045(6) -0.002(6)
C3 0.084(6) 0.103(6) 0.086(5) -0.005(6) 0.051(5) 0.000(6)
S1 0.085(4) 0.098(4) 0.089(3) -0.006(3) 0.052(3) 0.003(3)
Br1 0.135(2) 0.090(2) 0.1079(12) 0.0132(14) 0.0592(13) -0.0307(17)
Br2 0.0758(12) 0.106(3) 0.0664(7) -0.0004(10) 0.0288(7) -0.0189(15)
N2A 0.091(10) 0.115(11) 0.099(10) 0.005(10) 0.046(9) -0.015(10)
C1A 0.082(6) 0.104(5) 0.086(5) -0.002(6) 0.048(5) -0.001(6)
N1A 0.083(6) 0.101(6) 0.084(5) -0.007(6) 0.050(5) 0.002(6)
C2A 0.085(7) 0.104(6) 0.088(6) -0.005(6) 0.047(6) -0.001(6)
C3A 0.082(6) 0.100(6) 0.087(6) -0.001(6) 0.050(6) 0.000(6)
S1A 0.076(4) 0.100(4) 0.090(3) 0.007(3) 0.042(3) 0.000(3)

loop_
_atom_type_symbol
_atom_type_description
_atom_type_scat_dispersion_real
_atom_type_scat_dispersion_imag
_atom_type_scat_source
C C 0.0033 0.0016 'International Tables Vol C Tables 4.2.6.8 and 6.1.1.4'
H H 0.0000 0.0000 'International Tables Vol C Tables 4.2.6.8 and 6.1.1.4'
Br Br -0.2901 2.4595 'International Tables Vol C Tables 4.2.6.8 and 6.1.1.4'
N N 0.0061 0.0033 'International Tables Vol C Tables 4.2.6.8 and 6.1.1.4'
S S 0.1246 0.1234 'International Tables Vol C Tables 4.2.6.8 and 6.1.1.4'
Sb Sb -0.5866 1.5461 'International Tables Vol C Tables 4.2.6.8 and 6.1.1.4'

loop_
_geom_angle_atom_site_label_1
_geom_angle_atom_site_label_2
_geom_angle_atom_site_label_3
_geom_angle
_geom_angle_site_symmetry_1
_geom_angle_site_symmetry_3
_geom_angle_publ_flag
Br1A Sb1 Br2A 83.8(3) 2_655 . ?
Br1A Sb1 Br2A 90.1(2) . . ?
Br1A Sb1 Br1A 109.2(8) 2_655 . ?
Br1A Sb1 Br2 89.3(2) 2_655 2_655 ?
Br1A Sb1 Br2 95.3(3) . 2_655 ?
Br1 Sb1 Br2A 88.93(14) 2_655 2_655 ?
Br1 Sb1 Br2A 83.3(3) . 2_655 ?
Br1 Sb1 Br1 84.5(5) . 2_655 ?
Br1 Sb1 Br2 95.3(3) . 2_655 ?
Br1 Sb1 Br2 95.3(3) 2_655 . ?
Br1 Sb1 Br2 90.68(14) 2_655 2_655 ?
Br1 Sb1 Br2 90.68(14) . . ?
Br2 Sb1 Br2A 172.32(19) . 2_655 ?
Br2 Sb1 Br2A 11.98(8) 2_655 2_655 ?
Br2 Sb1 Br2 172.0(4) . 2_655 ?
H2A N2 H2B 104.7 . . ?
C1 N2 H2A 115.3 . . ?
C1 N2 H2B 112.0 . . ?
N2 C1 S1 118.7(9) . . ?
N1 C1 N2 126.8(12) . . ?
N1 C1 S1 114.5(9) . . ?
C1 N1 H1 124.7 . . ?
C1 N1 C2 110.5(11) . . ?
C2 N1 H1 124.7 . . ?
N1 C2 H2 121.8 . . ?
C3 C2 N1 116.5(15) . . ?
C3 C2 H2 121.8 . . ?
C2 C3 H3 125.5 . . ?
C2 C3 S1 108.9(15) . . ?
S1 C3 H3 125.5 . . ?
C1 S1 C3 89.6(10) . . ?
H2AA N2A H2AB 107.2 . . ?
C1A N2A H2AA 113.8 . . ?
C1A N2A H2AB 112.4 . . ?
N2A C1A S1A 117.3(16) . . ?
N1A C1A N2A 128(2) . . ?
N1A C1A S1A 114.8(13) . . ?
C1A N1A H1A 125.4 . . ?
C1A N1A C2A 109.2(15) . . ?
C2A N1A H1A 125.4 . . ?
N1A C2A H2AC 121.2 . . ?
C3A C2A N1A 117.6(18) . . ?
C3A C2A H2AC 121.2 . . ?
C2A C3A H3A 126.0 . . ?
C2A C3A S1A 108.1(17) . . ?
S1A C3A H3A 126.0 . . ?
C3A S1A C1A 90.2(12) . . ?

loop_
_geom_bond_atom_site_label_1
_geom_bond_atom_site_label_2
_geom_bond_distance
_geom_bond_site_symmetry_2
_geom_bond_publ_flag
Sb1 Br2A 2.844(5) 2_655 ?
Sb1 Br2A 2.844(5) . ?
Sb1 Br1A 2.535(7) . ?
Sb1 Br1A 2.535(7) 2_655 ?
Sb1 Br1 2.584(5) 2_655 ?
Sb1 Br1 2.584(5) . ?
Sb1 Br2 2.823(3) 2_655 ?
Sb1 Br2 2.823(3) . ?
N2 H2A 0.9104 . ?
N2 H2B 0.8996 . ?
N2 C1 1.401(9) . ?
C1 N1 1.287(9) . ?
C1 S1 1.744(9) . ?
N1 H1 0.8600 . ?
N1 C2 1.418(10) . ?
C2 H2 0.9300 . ?
C2 C3 1.332(10) . ?
C3 H3 0.9300 . ?
C3 S1 1.750(10) . ?
N2A H2AA 0.8841 . ?
N2A H2AB 0.8903 . ?
N2A C1A 1.382(17) . ?
C1A N1A 1.284(19) . ?
C1A S1A 1.731(19) . ?
N1A H1A 0.8600 . ?
N1A C2A 1.414(19) . ?
C2A H2AC 0.9300 . ?
C2A C3A 1.33(2) . ?
C3A H3A 0.9300 . ?
C3A S1A 1.73(2) . ?

loop_
_geom_torsion_atom_site_label_1
_geom_torsion_atom_site_label_2
_geom_torsion_atom_site_label_3
_geom_torsion_atom_site_label_4
_geom_torsion
_geom_torsion_site_symmetry_1
_geom_torsion_site_symmetry_2
_geom_torsion_site_symmetry_3
_geom_torsion_site_symmetry_4
_geom_torsion_publ_flag
N2 C1 N1 C2 177.7(16) . . . . ?
N2 C1 S1 C3 -178.4(13) . . . . ?
C1 N1 C2 C3 2(2) . . . . ?
N1 C1 S1 C3 0.9(15) . . . . ?
N1 C2 C3 S1 -0.9(12) . . . . ?
C2 C3 S1 C1 0.1(8) . . . . ?
S1 C1 N1 C2 -1(2) . . . . ?
N2A C1A N1A C2A -178(2) . . . . ?
N2A C1A S1A C3A 178(2) . . . . ?
C1A N1A C2A C3A 2(2) . . . . ?
N1A C1A S1A C3A 1.3(17) . . . . ?
N1A C2A C3A S1A -1(2) . . . . ?
C2A C3A S1A C1A -0.2(14) . . . . ?
S1A C1A N1A C2A -2(2) . . . . ?
